data_4315045
loop_
_publ_author_name
'Runyu Tan'
'Datong Song'

_publ_section_title
;
 Platinum Complexes of \h2-Thiophenes
;
_journal_name_full 'Inorganic Chemistry'
_journal_page_first 2026
_journal_page_last 2028
_journal_paper_doi 10.1021/ic902289h
_journal_volume 49
_journal_year 2010
_chemical_formula_sum 'C22 H14 N2 S'
_chemical_formula_weight 338.41
_chemical_name_systematic
; 
 ? 
;
_space_group_IT_number 2
_symmetry_cell_setting triclinic
_symmetry_space_group_name_Hall '-P 1'
_symmetry_space_group_name_H-M 'P -1'
_atom_sites_solution_hydrogens geom
_atom_sites_solution_primary direct
_atom_sites_solution_secondary difmap
_audit_creation_method SHELXL-97
_cell_angle_alpha 68.9820(10)
_cell_angle_beta 89.3880(10)
_cell_angle_gamma 80.4490(10)
_cell_formula_units_Z 2
_cell_length_a 7.2714(3)
_cell_length_b 9.3598(3)
_cell_length_c 12.7502(4)
_cell_measurement_reflns_used 3339
_cell_measurement_temperature 150(2)
_cell_measurement_theta_max 27.52
_cell_measurement_theta_min 2.37
_cell_volume 797.68(5)
_computing_structure_refinement 'SHELXL-97 (Sheldrick, 2008)'
_computing_structure_solution 'SHELXS-97 (Sheldrick, 2008)'
_diffrn_ambient_temperature 150(2)
_diffrn_measured_fraction_theta_full 0.994
_diffrn_measured_fraction_theta_max 0.994
_diffrn_radiation_monochromator graphite
_diffrn_radiation_source 'fine-focus sealed tube'
_diffrn_radiation_type MoK\a
_diffrn_radiation_wavelength 0.71073
_diffrn_reflns_av_R_equivalents 0.0274
_diffrn_reflns_av_sigmaI/netI 0.0236
_diffrn_reflns_limit_h_max 9
_diffrn_reflns_limit_h_min -9
_diffrn_reflns_limit_k_max 12
_diffrn_reflns_limit_k_min -12
_diffrn_reflns_limit_l_max 16
_diffrn_reflns_limit_l_min -16
_diffrn_reflns_number 13511
_diffrn_reflns_theta_full 27.52
_diffrn_reflns_theta_max 27.52
_diffrn_reflns_theta_min 2.37
_exptl_absorpt_coefficient_mu 0.209
_exptl_absorpt_correction_T_max 0.9714
_exptl_absorpt_correction_T_min 0.9400
_exptl_absorpt_correction_type multi-scan
_exptl_absorpt_process_details 'bruker apex 2'
_exptl_crystal_colour colorless
_exptl_crystal_density_diffrn 1.409
_exptl_crystal_density_method 'not measured'
_exptl_crystal_description block
_exptl_crystal_F_000 352
_exptl_crystal_size_max 0.30
_exptl_crystal_size_mid 0.30
_exptl_crystal_size_min 0.14
_refine_diff_density_max 0.349
_refine_diff_density_min -0.265
_refine_diff_density_rms 0.047
_refine_ls_extinction_method none
_refine_ls_goodness_of_fit_ref 1.014
_refine_ls_hydrogen_treatment constr
_refine_ls_matrix_type full
_refine_ls_number_parameters 226
_refine_ls_number_reflns 3643
_refine_ls_number_restraints 0
_refine_ls_restrained_S_all 1.014
_refine_ls_R_factor_all 0.0356
_refine_ls_R_factor_gt 0.0323
_refine_ls_shift/su_max 0.001
_refine_ls_shift/su_mean 0.000
_refine_ls_structure_factor_coef Fsqd
_refine_ls_weighting_details 'calc w=1/[\s^2^(Fo^2^)+(0.0532P)^2^+0.3046P] where P=(Fo^2^+2Fc^2^)/3'
_refine_ls_weighting_scheme calc
_refine_ls_wR_factor_gt 0.0908
_refine_ls_wR_factor_ref 0.0939
_reflns_number_gt 3339
_reflns_number_total 3643
_reflns_threshold_expression >2sigma(I)
_cod_data_source_file ic902289h_si_002_1.cif
_cod_data_source_block 1a
_cod_database_code 4315045

loop_
_symmetry_equiv_pos_as_xyz
'x, y, z'
'-x, -y, -z'

loop_
_atom_site_label
_atom_site_type_symbol
_atom_site_fract_x
_atom_site_fract_y
_atom_site_fract_z
_atom_site_U_iso_or_equiv
_atom_site_adp_type
_atom_site_occupancy
_atom_site_symmetry_multiplicity
_atom_site_calc_flag
_atom_site_refinement_flags
_atom_site_disorder_assembly
_atom_site_disorder_group
S1 S 0.46241(4) 0.29666(3) 0.53558(2) 0.02083(10) Uani 1 1 d . . .
C1 C 0.25915(17) 0.39671(13) 0.45830(10) 0.0196(2) Uani 1 1 d . . .
H1A H 0.1797 0.4780 0.4730 0.024 Uiso 1 1 calc R . .
C2 C 0.22378(16) 0.34695(12) 0.37339(9) 0.0157(2) Uani 1 1 d . . .
C3 C 0.36799(15) 0.22353(12) 0.37022(9) 0.0149(2) Uani 1 1 d . . .
C4 C 0.50507(16) 0.18667(13) 0.45295(10) 0.0175(2) Uani 1 1 d . . .
H4A H 0.6122 0.1086 0.4634 0.021 Uiso 1 1 calc R . .
C5 C 0.24757(17) 0.61607(14) 0.03308(10) 0.0211(2) Uani 1 1 d . . .
H5A H 0.3671 0.6226 0.0027 0.025 Uiso 1 1 calc R . .
C6 C 0.08991(19) 0.70247(14) -0.03904(10) 0.0238(3) Uani 1 1 d . . .
H6A H 0.1041 0.7655 -0.1149 0.029 Uiso 1 1 calc R . .
C7 C -0.08301(17) 0.69338(14) 0.00255(10) 0.0223(3) Uani 1 1 d . . .
H7A H -0.1914 0.7501 -0.0442 0.027 Uiso 1 1 calc R . .
C8 C -0.09957(16) 0.59860(13) 0.11603(10) 0.0178(2) Uani 1 1 d . . .
C9 C -0.27479(16) 0.58190(14) 0.16358(11) 0.0214(2) Uani 1 1 d . . .
H9A H -0.3860 0.6374 0.1193 0.026 Uiso 1 1 calc R . .
C10 C -0.28564(17) 0.48670(14) 0.27266(11) 0.0222(3) Uani 1 1 d . . .
H10A H -0.4039 0.4747 0.3038 0.027 Uiso 1 1 calc R . .
C11 C -0.11968(17) 0.40612(13) 0.33897(10) 0.0193(2) Uani 1 1 d . . .
H11A H -0.1287 0.3402 0.4147 0.023 Uiso 1 1 calc R . .
C12 C 0.05447(16) 0.42023(12) 0.29704(9) 0.0156(2) Uani 1 1 d . . .
C13 C 0.06775(15) 0.51611(12) 0.18200(9) 0.0155(2) Uani 1 1 d . . .
C14 C -0.01840(17) -0.05857(14) 0.36974(10) 0.0218(3) Uani 1 1 d . . .
H14A H -0.1133 -0.0670 0.4223 0.026 Uiso 1 1 calc R . .
C15 C -0.01514(19) -0.14551(15) 0.29862(11) 0.0254(3) Uani 1 1 d . . .
H15A H -0.1074 -0.2078 0.3023 0.031 Uiso 1 1 calc R . .
C16 C 0.12337(19) -0.13781(14) 0.22473(11) 0.0237(3) Uani 1 1 d . . .
H16A H 0.1286 -0.1952 0.1762 0.028 Uiso 1 1 calc R . .
C17 C 0.25902(17) -0.04407(13) 0.22067(9) 0.0178(2) Uani 1 1 d . . .
C18 C 0.41285(18) -0.03848(14) 0.15136(10) 0.0215(3) Uani 1 1 d . . .
H18A H 0.4256 -0.0968 0.1034 0.026 Uiso 1 1 calc R . .
C19 C 0.54332(17) 0.05059(15) 0.15308(10) 0.0224(3) Uani 1 1 d . . .
H19A H 0.6475 0.0525 0.1073 0.027 Uiso 1 1 calc R . .
C20 C 0.52353(17) 0.13985(14) 0.22283(10) 0.0198(2) Uani 1 1 d . . .
H20A H 0.6143 0.2024 0.2222 0.024 Uiso 1 1 calc R . .
C21 C 0.37605(15) 0.13838(12) 0.29158(9) 0.0153(2) Uani 1 1 d . . .
C22 C 0.24054(15) 0.04341(12) 0.29248(9) 0.0150(2) Uani 1 1 d . . .
N1 N 0.24111(14) 0.52705(11) 0.13952(8) 0.0181(2) Uani 1 1 d . . .
N2 N 0.10222(14) 0.03343(11) 0.36754(8) 0.0181(2) Uani 1 1 d . . .

loop_
_atom_site_aniso_label
_atom_site_aniso_U_11
_atom_site_aniso_U_22
_atom_site_aniso_U_33
_atom_site_aniso_U_23
_atom_site_aniso_U_13
_atom_site_aniso_U_12
S1 0.02545(17) 0.02025(16) 0.01800(16) -0.00789(12) -0.00501(11) -0.00468(11)
C1 0.0222(6) 0.0184(5) 0.0198(6) -0.0090(4) 0.0002(4) -0.0028(4)
C2 0.0176(5) 0.0140(5) 0.0152(5) -0.0042(4) 0.0011(4) -0.0044(4)
C3 0.0173(5) 0.0128(5) 0.0142(5) -0.0033(4) 0.0010(4) -0.0054(4)
C4 0.0192(5) 0.0142(5) 0.0181(5) -0.0043(4) -0.0011(4) -0.0038(4)
C5 0.0198(6) 0.0234(6) 0.0209(6) -0.0080(5) 0.0028(5) -0.0060(5)
C6 0.0276(6) 0.0225(6) 0.0182(6) -0.0031(5) -0.0006(5) -0.0058(5)
C7 0.0219(6) 0.0195(6) 0.0218(6) -0.0036(5) -0.0051(5) -0.0019(5)
C8 0.0172(5) 0.0147(5) 0.0215(6) -0.0064(4) -0.0024(4) -0.0022(4)
C9 0.0153(5) 0.0190(5) 0.0286(6) -0.0081(5) -0.0031(5) -0.0004(4)
C10 0.0156(5) 0.0222(6) 0.0300(6) -0.0105(5) 0.0043(5) -0.0048(4)
C11 0.0203(6) 0.0177(5) 0.0204(6) -0.0069(4) 0.0025(4) -0.0044(4)
C12 0.0174(5) 0.0133(5) 0.0180(5) -0.0079(4) -0.0002(4) -0.0023(4)
C13 0.0162(5) 0.0132(5) 0.0183(5) -0.0072(4) -0.0007(4) -0.0024(4)
C14 0.0207(6) 0.0213(6) 0.0234(6) -0.0071(5) 0.0034(5) -0.0063(5)
C15 0.0276(7) 0.0229(6) 0.0289(7) -0.0099(5) 0.0007(5) -0.0116(5)
C16 0.0318(7) 0.0198(6) 0.0236(6) -0.0117(5) -0.0006(5) -0.0068(5)
C17 0.0219(6) 0.0147(5) 0.0157(5) -0.0055(4) -0.0017(4) -0.0004(4)
C18 0.0269(6) 0.0203(6) 0.0180(6) -0.0098(5) 0.0011(5) 0.0003(5)
C19 0.0207(6) 0.0261(6) 0.0198(6) -0.0092(5) 0.0052(4) -0.0010(5)
C20 0.0185(6) 0.0210(5) 0.0197(5) -0.0068(5) 0.0018(4) -0.0046(4)
C21 0.0172(5) 0.0136(5) 0.0136(5) -0.0040(4) -0.0015(4) -0.0007(4)
C22 0.0169(5) 0.0129(5) 0.0133(5) -0.0032(4) -0.0012(4) -0.0005(4)
N1 0.0174(5) 0.0180(5) 0.0197(5) -0.0074(4) 0.0005(4) -0.0034(4)
N2 0.0191(5) 0.0178(5) 0.0176(5) -0.0063(4) 0.0016(4) -0.0037(4)

loop_
_atom_type_symbol
_atom_type_description
_atom_type_scat_dispersion_real
_atom_type_scat_dispersion_imag
_atom_type_scat_source
C C 0.0033 0.0016 'International Tables Vol C Tables 4.2.6.8 and 6.1.1.4'
H H 0.0000 0.0000 'International Tables Vol C Tables 4.2.6.8 and 6.1.1.4'
N N 0.0061 0.0033 'International Tables Vol C Tables 4.2.6.8 and 6.1.1.4'
S S 0.1246 0.1234 'International Tables Vol C Tables 4.2.6.8 and 6.1.1.4'

loop_
_geom_angle_atom_site_label_1
_geom_angle_atom_site_label_2
_geom_angle_atom_site_label_3
_geom_angle
_geom_angle_site_symmetry_1
_geom_angle_site_symmetry_3
_geom_angle_publ_flag
C4 S1 C1 91.18(6) . . ?
C2 C1 S1 112.76(9) . . ?
C1 C2 C3 111.65(10) . . ?
C1 C2 C12 120.59(10) . . ?
C3 C2 C12 127.76(10) . . ?
C4 C3 C2 111.77(10) . . ?
C4 C3 C21 121.04(10) . . ?
C2 C3 C21 127.18(10) . . ?
C3 C4 S1 112.64(9) . . ?
N1 C5 C6 124.82(11) . . ?
C7 C6 C5 118.55(11) . . ?
C6 C7 C8 119.40(11) . . ?
C9 C8 C7 122.16(11) . . ?
C9 C8 C13 120.01(11) . . ?
C7 C8 C13 117.82(11) . . ?
C10 C9 C8 120.58(11) . . ?
C9 C10 C11 119.60(11) . . ?
C12 C11 C10 122.03(11) . . ?
C11 C12 C13 118.94(10) . . ?
C11 C12 C2 119.78(10) . . ?
C13 C12 C2 121.10(10) . . ?
N1 C13 C8 122.29(10) . . ?
N1 C13 C12 118.91(10) . . ?
C8 C13 C12 118.80(10) . . ?
N2 C14 C15 124.13(11) . . ?
C16 C15 C14 118.59(11) . . ?
C15 C16 C17 119.68(11) . . ?
C16 C17 C18 122.60(11) . . ?
C16 C17 C22 117.71(11) . . ?
C18 C17 C22 119.66(11) . . ?
C19 C18 C17 120.29(11) . . ?
C18 C19 C20 120.18(11) . . ?
C21 C20 C19 121.62(11) . . ?
C20 C21 C22 118.88(10) . . ?
C20 C21 C3 120.06(10) . . ?
C22 C21 C3 120.85(10) . . ?
N2 C22 C17 122.17(10) . . ?
N2 C22 C21 118.39(10) . . ?
C17 C22 C21 119.34(10) . . ?
C5 N1 C13 117.12(10) . . ?
C14 N2 C22 117.65(10) . . ?

loop_
_geom_bond_atom_site_label_1
_geom_bond_atom_site_label_2
_geom_bond_distance
_geom_bond_site_symmetry_2
_geom_bond_publ_flag
S1 C4 1.7121(12) . ?
S1 C1 1.7153(12) . ?
C1 C2 1.3648(16) . ?
C2 C3 1.4374(15) . ?
C2 C12 1.4833(15) . ?
C3 C4 1.3684(16) . ?
C3 C21 1.4835(15) . ?
C5 N1 1.3186(16) . ?
C5 C6 1.4126(17) . ?
C6 C7 1.3632(18) . ?
C7 C8 1.4163(17) . ?
C8 C9 1.4132(17) . ?
C8 C13 1.4241(16) . ?
C9 C10 1.3662(18) . ?
C10 C11 1.4150(17) . ?
C11 C12 1.3774(16) . ?
C12 C13 1.4311(16) . ?
C13 N1 1.3716(15) . ?
C14 N2 1.3207(16) . ?
C14 C15 1.4169(17) . ?
C15 C16 1.3647(19) . ?
C16 C17 1.4139(17) . ?
C17 C18 1.4143(17) . ?
C17 C22 1.4231(15) . ?
C18 C19 1.3680(18) . ?
C19 C20 1.4142(17) . ?
C20 C21 1.3765(16) . ?
C21 C22 1.4298(16) . ?
C22 N2 1.3721(15) . ?

loop_
_cod_related_entry_id
_cod_related_entry_database
_cod_related_entry_code
1 ChemSpider 30660965
